data_1548950
loop_
_publ_author_name
'Rodil, Andrea'
'Bosisio, Stefano'
'Ayoup, Mohammed Salah'
'Quinn, Laura'
'Cordes, David B.'
'Slawin, Alexandra M. Z.'
'Murphy, Cormac D.'
'Michel, Julien'
'O'Hagan, David'

_publ_section_title
;
 Metabolism and hydrophilicity of the polarised 'Janus face'
 all-<i>cis</i> tetrafluorocyclohexyl ring, a candidate motif for drug
 discovery.
;
_journal_issue 11
_journal_name_full 'Chemical science'
_journal_page_first 3023
_journal_page_last 3028
_journal_paper_doi 10.1039/c8sc00299a
_journal_volume 9
_journal_year 2018
_chemical_absolute_configuration ad
_chemical_formula_moiety 'C12 H14 F2 O'
_chemical_formula_sum 'C12 H14 F2 O'
_chemical_formula_weight 212.24
_space_group_crystal_system orthorhombic
_space_group_IT_number 19
_space_group_name_Hall 'P 2ac 2ab'
_space_group_name_H-M_alt 'P 21 21 21'
_symmetry_space_group_name_Hall 'P 2ac 2ab'
_symmetry_space_group_name_H-M 'P 21 21 21'
_atom_sites_solution_hydrogens geom
_atom_sites_solution_primary direct
_atom_sites_solution_secondary difmap
_audit_creation_date 2016-10-06
_audit_creation_method 'by CrystalStructure 4.2'
_audit_update_record
;
2018-01-16 deposited with the CCDC.
2018-02-19 downloaded from the CCDC.
;
_cell_angle_alpha 90.0000
_cell_angle_beta 90.0000
_cell_angle_gamma 90.0000
_cell_formula_units_Z 4
_cell_length_a 5.25889(6)
_cell_length_b 9.75241(11)
_cell_length_c 20.4698(2)
_cell_measurement_reflns_used 10468
_cell_measurement_temperature 125
_cell_measurement_theta_max 75.22
_cell_measurement_theta_min 4.25
_cell_volume 1049.83(2)
_computing_cell_refinement 'CrysAlisPro 1.171.38.41 (Rigaku OD, 2015)'
_computing_data_collection 'CrysAlisPro 1.171.38.41 (Rigaku OD, 2015)'
_computing_data_reduction 'CrysAlisPro 1.171.38.41 (Rigaku OD, 2015)'
_computing_molecular_graphics 'CrystalStructure 4.2'
_computing_publication_material 'CrystalStructure 4.2 (Rigaku, 2015)'
_computing_structure_refinement 'SHELXL Version 2014/7 (Sheldrick, 2008)'
_computing_structure_solution 'SIR2011 (Burla, et al., 2012)'
_diffrn_ambient_temperature 125
_diffrn_detector_area_resol_mean 5.811
_diffrn_measured_fraction_theta_full 1.000
_diffrn_measured_fraction_theta_max 0.992
_diffrn_measurement_device_type 'Rigaku XtaLAB P200'
_diffrn_measurement_method \w
_diffrn_radiation_type 'Cu K\a'
_diffrn_radiation_wavelength 1.54187
_diffrn_reflns_av_R_equivalents 0.0212
_diffrn_reflns_Laue_measured_fraction_full 1.000
_diffrn_reflns_Laue_measured_fraction_max 0.992
_diffrn_reflns_limit_h_max 6
_diffrn_reflns_limit_h_min -6
_diffrn_reflns_limit_k_max 11
_diffrn_reflns_limit_k_min -12
_diffrn_reflns_limit_l_max 25
_diffrn_reflns_limit_l_min -25
_diffrn_reflns_number 12388
_diffrn_reflns_point_group_measured_fraction_full 1.000
_diffrn_reflns_point_group_measured_fraction_max 0.984
_diffrn_reflns_theta_full 67.687
_diffrn_reflns_theta_max 75.399
_diffrn_reflns_theta_min 4.320
_diffrn_standards_number 0
_exptl_absorpt_coefficient_mu 0.911
_exptl_absorpt_correction_T_max 0.991
_exptl_absorpt_correction_T_min 0.568
_exptl_absorpt_correction_type multi-scan
_exptl_absorpt_process_details
;
CrysAlisPro 1.171.38.41 (Rigaku Oxford Diffraction, 2015)
Empirical absorption correction using spherical harmonics,
 implemented in SCALE3 ABSPACK scaling algorithm.
;
_exptl_crystal_colour colourless
_exptl_crystal_density_diffrn 1.343
_exptl_crystal_density_method 'not measured'
_exptl_crystal_description plate
_exptl_crystal_F_000 448.00
_exptl_crystal_size_max 0.200
_exptl_crystal_size_mid 0.020
_exptl_crystal_size_min 0.010
_refine_diff_density_max 0.14
_refine_diff_density_min -0.15
_refine_ls_abs_structure_details
;
 Flack x determined using 842 quotients [(I+)-(I-)]/[(I+)+(I-)]
 (Parsons, Flack and Wagner, Acta Cryst. B69 (2013) 249-259).
;
_refine_ls_abs_structure_Flack 0.04(3)
_refine_ls_extinction_method none
_refine_ls_goodness_of_fit_ref 1.086
_refine_ls_hydrogen_treatment mixed
_refine_ls_number_parameters 140
_refine_ls_number_reflns 2150
_refine_ls_number_restraints 1
_refine_ls_R_factor_all 0.0264
_refine_ls_R_factor_gt 0.0260
_refine_ls_shift/su_max 0.001
_refine_ls_structure_factor_coef Fsqd
_refine_ls_weighting_details 'w = 1/[\s^2^(Fo^2^)+(0.0403P)^2^+0.1640P] where P=(Fo^2^+2Fc^2^)/3'
_refine_ls_weighting_scheme calc
_refine_ls_wR_factor_gt 0.0705
_refine_ls_wR_factor_ref 0.0709
_reflns_Friedel_coverage 0.663
_reflns_Friedel_fraction_full 1.000
_reflns_Friedel_fraction_max 0.973
_reflns_number_gt 2109
_reflns_number_total 2150
_reflns_threshold_expression F^2^>2.0\s(F^2^)
_cod_data_source_file c8sc00299a2.cif
_cod_data_source_block 12a
_cod_depositor_comments
;
The following automatic conversions were performed:

'_chemical_absolute_configuration' value 'ad ' changed to 'ad'
according to
/home/data/users/saulius/crontab/automatic-downloads/rss-feeds/RSC/lib/dictionaries/cif_core.dic
dictionary named 'cif_core.dic' version 2.4.2 from 2011-04-26.

Automatic conversion script
Id: cif_fix_values 4973 2017-02-22 13:04:09Z antanas 

 Adding full bibliography for 1548949--1548953.cif.
;
_cod_database_code 1548950

loop_
_space_group_symop_id
_space_group_symop_operation_xyz
1 +X,+Y,+Z
2 1/2-X,-Y,1/2+Z
3 1/2+X,1/2-Y,-Z
4 -X,1/2+Y,1/2-Z

loop_
_atom_site_label
_atom_site_type_symbol
_atom_site_fract_x
_atom_site_fract_y
_atom_site_fract_z
_atom_site_U_iso_or_equiv
_atom_site_adp_type
_atom_site_occupancy
_atom_site_site_symmetry_order
_atom_site_calc_flag
_atom_site_refinement_flags_posn
_atom_site_refinement_flags_adp
F2 F 0.19895(15) 0.59490(9) 0.61535(5) 0.0283(2) Uani 1 1 d . .
F3 F 0.4974(2) 0.76389(10) 0.54222(5) 0.0355(2) Uani 1 1 d . .
O5 O 0.7353(2) 0.28970(12) 0.51335(6) 0.0321(3) Uani 1 1 d D .
C1 C 0.5534(3) 0.48650(14) 0.66677(7) 0.0228(3) Uani 1 1 d . .
H1 H 0.7291 0.5066 0.6828 0.027 Uiso 1 1 calc R U
C2 C 0.4557(3) 0.61604(15) 0.63297(7) 0.0229(3) Uani 1 1 d . .
H2 H 0.4676 0.6954 0.6637 0.027 Uiso 1 1 calc R U
C3 C 0.6042(3) 0.64776(15) 0.57146(7) 0.0246(3) Uani 1 1 d . .
H3 H 0.7839 0.6691 0.5838 0.030 Uiso 1 1 calc R U
C4 C 0.6052(3) 0.52892(16) 0.52369(7) 0.0269(3) Uani 1 1 d . .
H4A H 0.7055 0.5534 0.4845 0.032 Uiso 1 1 calc R U
H4B H 0.4292 0.5079 0.5097 0.032 Uiso 1 1 calc R U
C5 C 0.7217(3) 0.40441(15) 0.55699(7) 0.0248(3) Uani 1 1 d . .
H5 H 0.8990 0.4287 0.5704 0.030 Uiso 1 1 calc R U
C6 C 0.5735(3) 0.36703(15) 0.61814(7) 0.0253(3) Uani 1 1 d . .
H6A H 0.6577 0.2885 0.6399 0.030 Uiso 1 1 calc R U
H6B H 0.4002 0.3376 0.6055 0.030 Uiso 1 1 calc R U
C7 C 0.3914(3) 0.45267(15) 0.72625(7) 0.0259(3) Uani 1 1 d . .
C8 C 0.1889(3) 0.36066(19) 0.72322(8) 0.0325(4) Uani 1 1 d . .
H8 H 0.1528 0.3153 0.6832 0.039 Uiso 1 1 calc R U
C9 C 0.0390(3) 0.3342(2) 0.77771(9) 0.0383(4) Uani 1 1 d . .
H9 H -0.0971 0.2704 0.7747 0.046 Uiso 1 1 calc R U
C10 C 0.0869(4) 0.40001(19) 0.83623(9) 0.0403(4) Uani 1 1 d . .
H10 H -0.0178 0.3833 0.8732 0.048 Uiso 1 1 calc R U
C11 C 0.2897(4) 0.49084(19) 0.84042(9) 0.0423(5) Uani 1 1 d . .
H11 H 0.3256 0.5354 0.8806 0.051 Uiso 1 1 calc R U
C12 C 0.4409(4) 0.51683(16) 0.78583(8) 0.0346(4) Uani 1 1 d . .
H12 H 0.5793 0.5790 0.7892 0.042 Uiso 1 1 calc R U
H5O H 0.563(2) 0.261(3) 0.5028(14) 0.074(8) Uiso 1 1 d D .

loop_
_atom_site_aniso_label
_atom_site_aniso_U_11
_atom_site_aniso_U_22
_atom_site_aniso_U_33
_atom_site_aniso_U_23
_atom_site_aniso_U_13
_atom_site_aniso_U_12
F2 0.0168(4) 0.0308(4) 0.0374(5) 0.0017(4) -0.0028(3) 0.0015(4)
F3 0.0378(5) 0.0281(5) 0.0406(5) 0.0100(4) -0.0023(4) 0.0062(4)
O5 0.0241(5) 0.0315(6) 0.0409(6) -0.0162(5) 0.0040(5) -0.0013(5)
C1 0.0203(6) 0.0221(7) 0.0259(7) -0.0003(6) -0.0004(5) 0.0014(6)
C2 0.0168(6) 0.0220(7) 0.0298(7) -0.0027(5) -0.0019(5) 0.0010(5)
C3 0.0225(7) 0.0213(7) 0.0300(7) 0.0039(6) -0.0026(6) 0.0017(5)
C4 0.0251(7) 0.0303(8) 0.0253(7) -0.0012(6) 0.0009(6) -0.0030(6)
C5 0.0204(6) 0.0234(7) 0.0305(7) -0.0085(6) 0.0011(6) -0.0015(6)
C6 0.0251(7) 0.0188(6) 0.0321(7) -0.0011(6) 0.0019(6) 0.0012(6)
C7 0.0262(7) 0.0239(7) 0.0277(7) 0.0027(6) 0.0023(6) 0.0066(6)
C8 0.0240(7) 0.0407(8) 0.0329(8) 0.0045(7) 0.0005(6) 0.0012(7)
C9 0.0289(8) 0.0460(10) 0.0400(9) 0.0124(7) 0.0059(7) 0.0018(8)
C10 0.0459(10) 0.0373(9) 0.0376(8) 0.0103(7) 0.0148(8) 0.0132(9)
C11 0.0686(13) 0.0284(8) 0.0299(8) 0.0009(6) 0.0100(8) 0.0078(9)
C12 0.0478(10) 0.0241(7) 0.0319(8) -0.0011(6) 0.0045(7) 0.0016(7)

loop_
_atom_type_symbol
_atom_type_description
_atom_type_scat_dispersion_real
_atom_type_scat_dispersion_imag
_atom_type_scat_source
C C 0.0181 0.0091
;
International Tables for Crystallography
(Vol. C, Tables 4.2.6.8 and 6.1.1.4)
;
H H 0.0000 0.0000
;
International Tables for Crystallography
(Vol. C, Table 6.1.1.4)
;
F F 0.0727 0.0534
;
International Tables for Crystallography
(Vol. C, Tables 4.2.6.8 and 6.1.1.4)
;
O O 0.0492 0.0322
;
International Tables for Crystallography
(Vol. C, Tables 4.2.6.8 and 6.1.1.4)
;

loop_
_geom_angle_atom_site_label_1
_geom_angle_atom_site_label_2
_geom_angle_atom_site_label_3
_geom_angle
C5 O5 H5O 108.6(19)
C7 C1 C2 110.67(11)
C7 C1 C6 113.11(12)
C2 C1 C6 110.88(11)
C7 C1 H1 107.3
C2 C1 H1 107.3
C6 C1 H1 107.3
F2 C2 C3 108.10(11)
F2 C2 C1 108.42(12)
C3 C2 C1 111.83(11)
F2 C2 H2 109.5
C3 C2 H2 109.5
C1 C2 H2 109.5
F3 C3 C2 108.31(12)
F3 C3 C4 110.14(12)
C2 C3 C4 112.45(12)
F3 C3 H3 108.6
C2 C3 H3 108.6
C4 C3 H3 108.6
C3 C4 C5 108.81(12)
C3 C4 H4A 109.9
C5 C4 H4A 109.9
C3 C4 H4B 109.9
C5 C4 H4B 109.9
H4A C4 H4B 108.3
O5 C5 C6 110.60(12)
O5 C5 C4 111.33(12)
C6 C5 C4 110.73(12)
O5 C5 H5 108.0
C6 C5 H5 108.0
C4 C5 H5 108.0
C5 C6 C1 112.79(12)
C5 C6 H6A 109.0
C1 C6 H6A 109.0
C5 C6 H6B 109.0
C1 C6 H6B 109.0
H6A C6 H6B 107.8
C8 C7 C12 118.04(15)
C8 C7 C1 122.10(14)
C12 C7 C1 119.85(15)
C9 C8 C7 121.15(17)
C9 C8 H8 119.4
C7 C8 H8 119.4
C10 C9 C8 120.36(18)
C10 C9 H9 119.8
C8 C9 H9 119.8
C9 C10 C11 119.32(16)
C9 C10 H10 120.3
C11 C10 H10 120.3
C10 C11 C12 120.26(17)
C10 C11 H11 119.9
C12 C11 H11 119.9
C11 C12 C7 120.85(17)
C11 C12 H12 119.6
C7 C12 H12 119.6

loop_
_geom_bond_atom_site_label_1
_geom_bond_atom_site_label_2
_geom_bond_distance
F2 C2 1.4127(16)
F3 C3 1.3987(17)
O5 C5 1.4333(17)
O5 H5O 0.972(7)
C1 C7 1.522(2)
C1 C2 1.5292(19)
C1 C6 1.5362(19)
C1 H1 1.0000
C2 C3 1.514(2)
C2 H2 1.0000
C3 C4 1.516(2)
C3 H3 1.0000
C4 C5 1.521(2)
C4 H4A 0.9900
C4 H4B 0.9900
C5 C6 1.519(2)
C5 H5 1.0000
C6 H6A 0.9900
C6 H6B 0.9900
C7 C8 1.394(2)
C7 C12 1.395(2)
C8 C9 1.390(2)
C8 H8 0.9500
C9 C10 1.382(3)
C9 H9 0.9500
C10 C11 1.389(3)
C10 H10 0.9500
C11 C12 1.395(2)
C11 H11 0.9500
C12 H12 0.9500

loop_
_geom_hbond_atom_site_label_D
_geom_hbond_atom_site_label_H
_geom_hbond_atom_site_label_A
_geom_hbond_site_symmetry_A
_geom_hbond_distance_DA
_geom_hbond_distance_DH
_geom_hbond_distance_HA
_geom_hbond_angle_DHA
_geom_hbond_publ_flag
O5 H5O O5 3_456 2.7950(16) 0.972(17) 1.824(16) 177(3) no

loop_
_geom_torsion_atom_site_label_1
_geom_torsion_atom_site_label_2
_geom_torsion_atom_site_label_3
_geom_torsion_atom_site_label_4
_geom_torsion
C7 C1 C2 F2 -57.74(15)
C6 C1 C2 F2 68.62(14)
C7 C1 C2 C3 -176.83(12)
C6 C1 C2 C3 -50.47(16)
F2 C2 C3 F3 58.42(15)
C1 C2 C3 F3 177.71(12)
F2 C2 C3 C4 -63.52(15)
C1 C2 C3 C4 55.76(16)
F3 C3 C4 C5 -179.87(12)
C2 C3 C4 C5 -58.97(16)
C3 C4 C5 O5 -178.12(12)
C3 C4 C5 C6 58.41(16)
O5 C5 C6 C1 179.92(12)
C4 C5 C6 C1 -56.19(16)
C7 C1 C6 C5 176.46(12)
C2 C1 C6 C5 51.46(16)
C2 C1 C7 C8 94.88(16)
C6 C1 C7 C8 -30.2(2)
C2 C1 C7 C12 -83.77(17)
C6 C1 C7 C12 151.11(14)
C12 C7 C8 C9 0.5(2)
C1 C7 C8 C9 -178.18(14)
C7 C8 C9 C10 0.6(3)
C8 C9 C10 C11 -1.3(3)
C9 C10 C11 C12 1.0(3)
C10 C11 C12 C7 0.1(3)
C8 C7 C12 C11 -0.8(2)
C1 C7 C12 C11 177.87(15)
